data_1562937
loop_
_publ_author_name
'Franco, D.G.'
'Fuertes, V.C.'
'Blanco, M.C.'
'Fern\'andez-D\'iaz, M.T.'
'S\'anchez, R.D.'
'Carbonio, R.E.'

_publ_section_title
;
 Synthesis, structure and magnetic properties of La3Co2SbO9: A double
 perovskite with competing antiferromagnetic and ferromagnetic
 interactions
;
_journal_name_full 'Journal of Solid State Chemistry'
_journal_page_first 385
_journal_page_last 391
_journal_paper_doi 10.1016/j.jssc.2012.05.045
_journal_volume 194
_journal_year 2012
_chemical_formula_moiety (Co2La3O9Sb)0.3333
_chemical_formula_structural (La3Co2SbO9)0.3333
_chemical_formula_sum 'Co0.6666 La0.9999 O2.9997 Sb0.3333'
_chemical_name_common 'Cobalt Lanthanum Antimony Oxide (0.67/1/0.33/3)'
_space_group_IT_number 14
_space_group_name_Hall '-P 2yn'
_space_group_name_H-M_alt 'P 1 21/n 1'
_symmetry_cell_setting monoclinic
_symmetry_space_group_name_Hall '-P 2yn'
_symmetry_space_group_name_H-M 'P 1 21/n 1'
_cell_angle_alpha 90.00000
_cell_angle_beta 89.997(2)
_cell_angle_gamma 90.00000
_cell_formula_units_Z 4
_cell_length_a 5.61685(16)
_cell_length_b 5.68375(15)
_cell_length_c 7.9597(2)
_cell_measurement_temperature 2
_cell_volume 254.112(12)
_computing_structure_refinement FULLPROF
_diffrn_ambient_temperature 2
_diffrn_measurement_method 'neutron diffraction'
_diffrn_radiation_type 'Constant Wavelength Neutron Diffraction'
_diffrn_radiation_wavelength 1.60000
_diffrn_source 'nuclear reactor'
_pd_instr_location ' ?'
_pd_meas_2theta_range_inc 0.050016
_pd_meas_2theta_range_max 159.89999
_pd_meas_2theta_range_min 0.10000
_pd_meas_number_of_points 3197
_pd_prep_pressure 101.3
_pd_prep_temperature 1673
_pd_proc_2theta_range_inc 0.050016
_pd_proc_2theta_range_max 159.7726
_pd_proc_2theta_range_min -0.0274
_pd_proc_ls_pref_orient_corr ' ?'
_pd_proc_ls_prof_R_factor 2.7493
_pd_proc_ls_prof_wR_expected 1.9339
_pd_proc_ls_prof_wR_factor 3.5955
_pd_proc_wavelength 1.600000
_pd_spec_mounting ' ?'
_refine_ls_number_parameters 31
_refine_ls_number_reflns 494
_refine_ls_number_restraints 0
_refine_ls_R_I_factor 5.0662
_cod_data_source_file JSSC-2012-194-385.cif
_cod_data_source_block La3Co2SbO9
_cod_depositor_comments
;
The following automatic conversions were performed:

data item '_symmetry_cell_setting' value 'Monoclinic' was changed to
'monoclinic' in accordance with the built-in table derived from the
CIF Core dictionary named 'cif_core.dic' version 2.4.5 last updated
on 2014-11-21.

Automatic conversion script
Id: cif_fix_values 8369 2020-08-20 11:38:08Z andrius 
;
_cod_original_cell_volume 254.111(12)
_cod_original_sg_symbol_H-M 'P 21/n'
_cod_original_formula_sum (Co2La3O9Sb)0.3333
_cod_database_code 1562937
_chemical_formula_density 6.972
_pd_proc_ls_prof_cr_factor 11.2504
_pd_proc_ls_prof_cwr_factor 10.5350
_pd_proc_ls_prof_cwr_expected 5.6664
_pd_proc_ls_prof_chi2 3.4566
_pd_proc_ls_prof_echi2 3.5767

loop_
_symmetry_equiv_pos_as_xyz
x,y,z
-x+1/2,y+1/2,-z+1/2
-x,-y,-z
x+1/2,-y+1/2,z+1/2

loop_
_atom_site_label
_atom_site_type_symbol
_atom_site_fract_x
_atom_site_fract_y
_atom_site_fract_z
_atom_site_U_iso_or_equiv
_atom_site_occupancy
_atom_site_adp_type
La1 La3+ 0.4914(2) 0.54189(13) 0.2501(6) 0.01608(18) 1.00000 Uiso
Co1 Co2+ 0.50000 0.00000 0.00000 0.0071(18) 1.00000 Uiso
Co2 Co2+ 0.00000 0.50000 0.00000 0.0052(8) 0.33334 Uiso
Sb2 Sb5+ 0.00000 0.50000 0.00000 0.0052(8) 0.66666 Uiso
O1 O2- 0.2891(7) 0.2978(5) 0.0388(4) 0.0151(8) 1.00000 Uiso
O2 O2- 0.2050(6) 0.7829(4) 0.0458(4) 0.0046(6) 1.00000 Uiso
O3 O2- 0.5807(2) 0.98264(19) 0.2572(5) 0.0108(3) 1.00000 Uiso

loop_
_atom_type_symbol
_atom_type_scat_length_neutron
_atom_type_scat_source
La 0.82400 V.F._Sears_Neutron_News_3_26_(1992)
Co 0.24900 V.F._Sears_Neutron_News_3_26_(1992)
Sb 0.55700 V.F._Sears_Neutron_News_3_26_(1992)
O 0.58030 V.F._Sears_Neutron_News_3_26_(1992)
